data_4319076
loop_
_publ_author_name
'Ryan E. Da Re'
'Michael D. Hopkins'

_publ_contact_author
;
      Michael D. Hopkins
      Department of Chemistry
      5735 South Ellis Avenue
      Chicago, IL 60637
;
_publ_contact_author_email mhopkins@uchicago.edu
_publ_contact_author_fax '(773) 702-0850'
_publ_contact_author_phone '(773) 702-6490'
_publ_section_title
;
 Electronic Spectra and Structures of d2 Molybdenum-Oxo Complexes. Effects
 of Structural Distortions on Orbital Energies, Two-Electron Terms, and
 the Mixing of Singlet and Triplet States
;
_journal_name_full 'Inorganic Chemistry'
_journal_page_first 6973
_journal_page_last 6985
_journal_paper_doi 10.1021/ic020565r
_journal_volume 41
_journal_year 2002
_chemical_formula_moiety 'C12 H32 Cl Mo O P4, F6 P'
_chemical_formula_sum 'C12 H32 Cl F6 Mo O P5'
_chemical_formula_weight 592.62
_chemical_name_common '[MoO(dmpe)2Cl][PF6] at 100K'
_space_group_IT_number 14
_symmetry_cell_setting monoclinic
_symmetry_space_group_name_Hall '-P 2yn'
_symmetry_space_group_name_H-M 'P 1 21/n 1'
_atom_sites_solution_hydrogens geom
_atom_sites_solution_primary direct
_atom_sites_solution_secondary difmap
_audit_creation_method SHELXL-97
_cell_angle_alpha 90.00
_cell_angle_beta 94.838(4)
_cell_angle_gamma 90.00
_cell_formula_units_Z 4
_cell_length_a 11.854(2)
_cell_length_b 14.905(3)
_cell_length_c 14.124(3)
_cell_measurement_temperature 100(2)
_cell_volume 2486.6(8)
_computing_cell_refinement 'SAINT 6.02'
_computing_data_collection 'SMART 5.622'
_computing_data_reduction 'SAINT 6.02'
_computing_molecular_graphics 'XP in SHELXTL 5.1 (Sheldrick, 1997) '
_computing_publication_material ' SHELXTL 5.1 (Sheldrick, 1997) '
_computing_structure_refinement 'SHELXL-97 (Sheldrick, 1997)'
_computing_structure_solution 'SHELXS-97 (Sheldrick, 1990)'
_diffrn_ambient_temperature 100(2)
_diffrn_detector_area_resol_mean 8.33
_diffrn_measured_fraction_theta_full 0.998
_diffrn_measured_fraction_theta_max 0.998
_diffrn_measurement_device_type 'Bruker SMART APEX CCD'
_diffrn_measurement_method /w
_diffrn_radiation_monochromator graphite
_diffrn_radiation_source 'fine-focus sealed tube'
_diffrn_radiation_type MoK\a
_diffrn_radiation_wavelength 0.71073
_diffrn_reflns_av_R_equivalents 0.0282
_diffrn_reflns_av_sigmaI/netI 0.0417
_diffrn_reflns_limit_h_max 14
_diffrn_reflns_limit_h_min -11
_diffrn_reflns_limit_k_max 12
_diffrn_reflns_limit_k_min -17
_diffrn_reflns_limit_l_max 16
_diffrn_reflns_limit_l_min -16
_diffrn_reflns_number 12546
_diffrn_reflns_theta_full 25.04
_diffrn_reflns_theta_max 25.04
_diffrn_reflns_theta_min 1.99
_diffrn_standards_decay_% 0
_diffrn_standards_number 0
_exptl_absorpt_coefficient_mu 1.002
_exptl_absorpt_correction_T_max 0.85
_exptl_absorpt_correction_T_min 0.7433556
_exptl_absorpt_correction_type empirical
_exptl_absorpt_process_details 'SADABS (Sheldrick, 1997) '
_exptl_crystal_colour purple
_exptl_crystal_density_diffrn 1.583
_exptl_crystal_density_method 'not measured'
_exptl_crystal_description plate
_exptl_crystal_F_000 1200
_exptl_crystal_size_max .25
_exptl_crystal_size_mid .25
_exptl_crystal_size_min .20
_refine_diff_density_max 0.623
_refine_diff_density_min -0.336
_refine_diff_density_rms 0.079
_refine_ls_extinction_method none
_refine_ls_goodness_of_fit_ref 1.004
_refine_ls_hydrogen_treatment mixed
_refine_ls_matrix_type full
_refine_ls_number_parameters 235
_refine_ls_number_reflns 4395
_refine_ls_number_restraints 0
_refine_ls_restrained_S_all 1.004
_refine_ls_R_factor_all 0.0355
_refine_ls_R_factor_gt 0.0302
_refine_ls_shift/su_max 0.003
_refine_ls_shift/su_mean 0.000
_refine_ls_structure_factor_coef Fsqd
_refine_ls_weighting_details 'calc w=1/[\s^2^(Fo^2^)+(0.0318P)^2^+0.0000P] where P=(Fo^2^+2Fc^2^)/3'
_refine_ls_weighting_scheme calc
_refine_ls_wR_factor_gt 0.0671
_refine_ls_wR_factor_ref 0.0690
_reflns_number_gt 3823
_reflns_number_total 4395
_reflns_threshold_expression >2sigma(I)
_cod_data_source_file ic020565r_6.cif
_cod_data_source_block ryan09m
_cod_depositor_comments
;
The following automatic conversions were performed:

'_symmetry_cell_setting' value 'Monoclinic' changed to 'monoclinic'
according to the built-in table from CIF Core dictionary named
'cif_core.dic' version 2.4.1 from 2010-06-29.

Automatic conversion script
Id: cif_fix_values 1646 2011-03-28 12:23:43Z adriana 
;
_cod_original_cell_volume 2486.7(9)
_cod_database_code 4319076

loop_
_symmetry_equiv_pos_as_xyz
'x, y, z'
'-x+1/2, y+1/2, -z+1/2'
'-x, -y, -z'
'x-1/2, -y-1/2, z-1/2'

loop_
_atom_site_label
_atom_site_type_symbol
_atom_site_fract_x
_atom_site_fract_y
_atom_site_fract_z
_atom_site_U_iso_or_equiv
_atom_site_adp_type
_atom_site_occupancy
_atom_site_symmetry_multiplicity
_atom_site_calc_flag
_atom_site_refinement_flags
_atom_site_disorder_assembly
_atom_site_disorder_group
Mo Mo 1.13807(2) 0.397339(16) 0.648816(16) 0.01443(8) Uani 1 1 d . . .
Cl Cl 1.21650(7) 0.25219(5) 0.72942(5) 0.02174(18) Uani 1 1 d . . .
O O 1.08791(17) 0.49417(12) 0.60094(13) 0.0202(5) Uani 1 1 d . . .
P1 P 1.14411(7) 0.44081(5) 0.82057(5) 0.01753(18) Uani 1 1 d . . .
F1 F 1.62893(16) 0.50537(13) 0.90003(12) 0.0408(5) Uani 1 1 d . . .
C1 C 1.0902(3) 0.55275(18) 0.8373(2) 0.0233(7) Uani 1 1 d . . .
H1A H 1.0942 0.5666 0.9054 0.035 Uiso 1 1 calc R . .
H1B H 1.0113 0.5561 0.8106 0.035 Uiso 1 1 calc R . .
H1C H 1.1358 0.5962 0.8051 0.035 Uiso 1 1 calc R . .
P2 P 1.34034(7) 0.44755(5) 0.67666(5) 0.01985(19) Uani 1 1 d . . .
F2 F 1.83528(15) 0.48064(12) 0.77171(12) 0.0333(5) Uani 1 1 d . . .
C2 C 1.0819(3) 0.37436(19) 0.9101(2) 0.0250(7) Uani 1 1 d . . .
H2A H 1.0944 0.4042 0.9719 0.037 Uiso 1 1 calc R . .
H2B H 1.1172 0.3149 0.9136 0.037 Uiso 1 1 calc R . .
H2C H 1.0004 0.3680 0.8932 0.037 Uiso 1 1 calc R . .
P3 P 1.16074(7) 0.31280(5) 0.49847(5) 0.01925(18) Uani 1 1 d . . .
F3 F 1.77105(17) 0.59474(11) 0.85760(14) 0.0404(5) Uani 1 1 d . . .
C3 C 1.2931(3) 0.4484(2) 0.8654(2) 0.0224(7) Uani 1 1 d . . .
H3A H 1.2994 0.4803 0.9271 0.027 Uiso 1 1 calc R . .
H3B H 1.3244 0.3873 0.8760 0.027 Uiso 1 1 calc R . .
P4 P 0.96341(7) 0.30184(5) 0.63856(5) 0.01791(18) Uani 1 1 d . . .
F4 F 1.65287(15) 0.52659(11) 0.74443(12) 0.0292(4) Uani 1 1 d . . .
C4 C 1.3614(3) 0.4984(2) 0.7947(2) 0.0233(7) Uani 1 1 d . . .
H4A H 1.4428 0.4966 0.8170 0.028 Uiso 1 1 calc R . .
H4B H 1.3373 0.5620 0.7911 0.028 Uiso 1 1 calc R . .
P5 P 1.73212(7) 0.49407(5) 0.83585(5) 0.01907(19) Uani 1 1 d . . .
F5 F 1.69433(16) 0.39264(10) 0.81331(12) 0.0286(4) Uani 1 1 d . . .
C5 C 1.3833(3) 0.5365(2) 0.5993(2) 0.0338(8) Uani 1 1 d . . .
H5A H 1.4632 0.5511 0.6158 0.051 Uiso 1 1 calc R . .
H5B H 1.3368 0.5899 0.6073 0.051 Uiso 1 1 calc R . .
H5C H 1.3732 0.5164 0.5330 0.051 Uiso 1 1 calc R . .
F6 F 1.81120(14) 0.46105(10) 0.92679(11) 0.0242(4) Uani 1 1 d . . .
C6 C 1.4540(3) 0.3663(2) 0.6749(2) 0.0322(8) Uani 1 1 d . . .
H6A H 1.5270 0.3969 0.6870 0.048 Uiso 1 1 calc R . .
H6B H 1.4505 0.3371 0.6126 0.048 Uiso 1 1 calc R . .
H6C H 1.4460 0.3210 0.7242 0.048 Uiso 1 1 calc R . .
C7 C 1.1599(3) 0.3816(2) 0.3927(2) 0.0329(8) Uani 1 1 d . . .
H7A H 1.1692 0.3434 0.3374 0.049 Uiso 1 1 calc R . .
H7B H 1.2223 0.4249 0.4000 0.049 Uiso 1 1 calc R . .
H7C H 1.0878 0.4139 0.3833 0.049 Uiso 1 1 calc R . .
C8 C 1.2839(3) 0.2436(2) 0.4911(2) 0.0317(8) Uani 1 1 d . . .
H8A H 1.2809 0.2150 0.4285 0.047 Uiso 1 1 calc R . .
H8B H 1.2859 0.1973 0.5405 0.047 Uiso 1 1 calc R . .
H8C H 1.3522 0.2807 0.5004 0.047 Uiso 1 1 calc R . .
C9 C 1.0378(3) 0.2389(2) 0.4717(2) 0.0331(8) Uani 1 1 d . . .
H9A H 0.9793 0.2716 0.4311 0.040 Uiso 1 1 calc R . .
H9B H 1.0613 0.1861 0.4357 0.040 Uiso 1 1 calc R . .
C10 C 0.9879(3) 0.20765(19) 0.5601(2) 0.0273(8) Uani 1 1 d . . .
H10A H 1.0400 0.1643 0.5941 0.033 Uiso 1 1 calc R . .
H10B H 0.9153 0.1766 0.5425 0.033 Uiso 1 1 calc R . .
C11 C 0.8399(3) 0.3565(2) 0.5807(2) 0.0271(7) Uani 1 1 d . . .
H11A H 0.7750 0.3156 0.5792 0.041 Uiso 1 1 calc R . .
H11B H 0.8546 0.3727 0.5157 0.041 Uiso 1 1 calc R . .
H11C H 0.8232 0.4109 0.6160 0.041 Uiso 1 1 calc R . .
C12 C 0.9109(3) 0.2492(2) 0.7413(2) 0.0249(7) Uani 1 1 d . . .
H12A H 0.8422 0.2151 0.7218 0.037 Uiso 1 1 calc R . .
H12B H 0.8934 0.2954 0.7872 0.037 Uiso 1 1 calc R . .
H12C H 0.9687 0.2086 0.7707 0.037 Uiso 1 1 calc R . .

loop_
_atom_site_aniso_label
_atom_site_aniso_U_11
_atom_site_aniso_U_22
_atom_site_aniso_U_33
_atom_site_aniso_U_23
_atom_site_aniso_U_13
_atom_site_aniso_U_12
Mo 0.01723(15) 0.01123(14) 0.01452(14) -0.00065(10) -0.00055(10) -0.00021(10)
Cl 0.0282(4) 0.0145(4) 0.0220(4) 0.0010(3) -0.0011(3) 0.0037(3)
O 0.0248(13) 0.0141(11) 0.0213(11) 0.0022(8) -0.0003(9) 0.0013(9)
P1 0.0203(4) 0.0156(4) 0.0164(4) -0.0023(3) -0.0003(3) -0.0006(3)
F1 0.0252(12) 0.0687(15) 0.0284(11) -0.0094(10) 0.0015(9) 0.0116(10)
C1 0.0243(19) 0.0191(17) 0.0262(17) -0.0054(13) 0.0000(14) -0.0027(13)
P2 0.0180(4) 0.0194(4) 0.0218(4) -0.0030(3) -0.0004(3) -0.0015(3)
F2 0.0243(11) 0.0498(13) 0.0261(10) 0.0027(9) 0.0041(8) -0.0027(9)
C2 0.032(2) 0.0234(18) 0.0201(16) -0.0012(13) 0.0023(15) -0.0021(14)
P3 0.0232(5) 0.0181(4) 0.0165(4) -0.0024(3) 0.0021(3) -0.0016(3)
F3 0.0487(14) 0.0135(10) 0.0538(13) -0.0034(8) -0.0254(10) 0.0010(9)
C3 0.0223(18) 0.0252(18) 0.0189(16) -0.0054(13) -0.0030(14) 0.0032(13)
P4 0.0212(5) 0.0145(4) 0.0180(4) -0.0019(3) 0.0012(3) -0.0029(3)
F4 0.0316(12) 0.0243(10) 0.0290(10) 0.0065(8) -0.0134(9) -0.0009(8)
C4 0.0198(18) 0.0235(17) 0.0257(17) -0.0067(13) -0.0037(14) -0.0008(13)
P5 0.0196(5) 0.0165(4) 0.0203(4) 0.0001(3) -0.0032(3) 0.0013(3)
F5 0.0364(12) 0.0176(9) 0.0296(10) 0.0036(7) -0.0096(9) -0.0070(8)
C5 0.028(2) 0.037(2) 0.036(2) 0.0069(16) 0.0003(16) -0.0121(16)
F6 0.0259(11) 0.0237(10) 0.0214(9) 0.0006(7) -0.0065(8) 0.0025(7)
C6 0.0197(19) 0.0310(19) 0.045(2) -0.0127(16) -0.0034(16) 0.0028(14)
C7 0.045(2) 0.035(2) 0.0196(17) 0.0013(14) 0.0055(16) 0.0131(16)
C8 0.040(2) 0.0256(19) 0.0281(19) -0.0088(14) -0.0024(16) 0.0123(16)
C9 0.038(2) 0.031(2) 0.0298(19) -0.0121(15) 0.0027(16) -0.0130(16)
C10 0.033(2) 0.0192(17) 0.0304(18) -0.0084(14) 0.0042(16) -0.0077(14)
C11 0.0218(19) 0.0271(18) 0.0318(18) 0.0032(14) -0.0008(15) -0.0029(14)
C12 0.030(2) 0.0194(17) 0.0253(17) 0.0012(13) 0.0044(15) -0.0077(14)

loop_
_atom_type_symbol
_atom_type_description
_atom_type_scat_dispersion_real
_atom_type_scat_dispersion_imag
_atom_type_scat_source
C C 0.0033 0.0016 'International Tables Vol C Tables 4.2.6.8 and 6.1.1.4'
H H 0.0000 0.0000 'International Tables Vol C Tables 4.2.6.8 and 6.1.1.4'
O O 0.0106 0.0060 'International Tables Vol C Tables 4.2.6.8 and 6.1.1.4'
F F 0.0171 0.0103 'International Tables Vol C Tables 4.2.6.8 and 6.1.1.4'
P P 0.1023 0.0942 'International Tables Vol C Tables 4.2.6.8 and 6.1.1.4'
Cl Cl 0.1484 0.1585 'International Tables Vol C Tables 4.2.6.8 and 6.1.1.4'
Mo Mo -1.6832 0.6857 'International Tables Vol C Tables 4.2.6.8 and 6.1.1.4'

loop_
_geom_angle_atom_site_label_1
_geom_angle_atom_site_label_2
_geom_angle_atom_site_label_3
_geom_angle
_geom_angle_site_symmetry_1
_geom_angle_site_symmetry_3
_geom_angle_publ_flag
O Mo P3 98.66(7) . . ?
O Mo P1 98.49(7) . . ?
P3 Mo P1 162.75(3) . . ?
O Mo P4 101.64(7) . . ?
P3 Mo P4 79.19(3) . . ?
P1 Mo P4 99.13(3) . . ?
O Mo P2 96.19(7) . . ?
P3 Mo P2 96.52(3) . . ?
P1 Mo P2 79.77(3) . . ?
P4 Mo P2 162.08(3) . . ?
O Mo Cl 177.49(7) . . ?
P3 Mo Cl 83.79(3) . . ?
P1 Mo Cl 79.05(3) . . ?
P4 Mo Cl 79.31(3) . . ?
P2 Mo Cl 82.94(3) . . ?
C1 P1 C2 104.12(14) . . ?
C1 P1 C3 103.86(14) . . ?
C2 P1 C3 103.30(14) . . ?
C1 P1 Mo 112.54(10) . . ?
C2 P1 Mo 123.66(10) . . ?
C3 P1 Mo 107.41(10) . . ?
C6 P2 C5 103.44(17) . . ?
C6 P2 C4 104.17(15) . . ?
C5 P2 C4 102.84(15) . . ?
C6 P2 Mo 119.98(11) . . ?
C5 P2 Mo 115.82(11) . . ?
C4 P2 Mo 108.73(10) . . ?
C8 P3 C7 103.01(15) . . ?
C8 P3 C9 106.12(16) . . ?
C7 P3 C9 102.72(16) . . ?
C8 P3 Mo 118.93(11) . . ?
C7 P3 Mo 114.91(10) . . ?
C9 P3 Mo 109.61(10) . . ?
C4 C3 P1 110.6(2) . . ?
C12 P4 C11 103.75(15) . . ?
C12 P4 C10 103.71(14) . . ?
C11 P4 C10 103.66(15) . . ?
C12 P4 Mo 122.63(11) . . ?
C11 P4 Mo 113.79(10) . . ?
C10 P4 Mo 107.39(11) . . ?
C3 C4 P2 110.7(2) . . ?
F1 P5 F3 90.83(11) . . ?
F1 P5 F2 178.87(11) . . ?
F3 P5 F2 90.24(11) . . ?
F1 P5 F5 89.86(11) . . ?
F3 P5 F5 179.30(12) . . ?
F2 P5 F5 89.06(10) . . ?
F1 P5 F6 90.10(10) . . ?
F3 P5 F6 89.67(10) . . ?
F2 P5 F6 89.55(10) . . ?
F5 P5 F6 90.25(9) . . ?
F1 P5 F4 90.02(10) . . ?
F3 P5 F4 90.63(9) . . ?
F2 P5 F4 90.33(10) . . ?
F5 P5 F4 89.44(9) . . ?
F6 P5 F4 179.67(10) . . ?
C10 C9 P3 112.1(2) . . ?
C9 C10 P4 111.1(2) . . ?

loop_
_geom_bond_atom_site_label_1
_geom_bond_atom_site_label_2
_geom_bond_distance
_geom_bond_site_symmetry_2
_geom_bond_publ_flag
Mo O 1.6810(18) . ?
Mo P3 2.5031(8) . ?
Mo P1 2.5062(9) . ?
Mo P4 2.5066(9) . ?
Mo P2 2.5110(10) . ?
Mo Cl 2.5812(8) . ?
P1 C1 1.809(3) . ?
P1 C2 1.811(3) . ?
P1 C3 1.828(3) . ?
F1 P5 1.592(2) . ?
P2 C6 1.814(3) . ?
P2 C5 1.818(3) . ?
P2 C4 1.829(3) . ?
F2 P5 1.5947(19) . ?
P3 C8 1.798(3) . ?
P3 C7 1.812(3) . ?
P3 C9 1.840(3) . ?
F3 P5 1.5922(18) . ?
C3 C4 1.532(4) . ?
P4 C12 1.806(3) . ?
P4 C11 1.809(3) . ?
P4 C10 1.827(3) . ?
F4 P5 1.6064(17) . ?
P5 F5 1.6011(17) . ?
P5 F6 1.6023(17) . ?
C9 C10 1.500(4) . ?

loop_
_geom_torsion_atom_site_label_1
_geom_torsion_atom_site_label_2
_geom_torsion_atom_site_label_3
_geom_torsion_atom_site_label_4
_geom_torsion
_geom_torsion_site_symmetry_1
_geom_torsion_site_symmetry_2
_geom_torsion_site_symmetry_3
_geom_torsion_site_symmetry_4
_geom_torsion_publ_flag
O Mo P1 C1 2.53(13) . . . . ?
P3 Mo P1 C1 176.25(13) . . . . ?
P4 Mo P1 C1 -100.81(11) . . . . ?
P2 Mo P1 C1 97.34(11) . . . . ?
Cl Mo P1 C1 -177.96(11) . . . . ?
O Mo P1 C2 128.94(15) . . . . ?
P3 Mo P1 C2 -57.33(17) . . . . ?
P4 Mo P1 C2 25.60(13) . . . . ?
P2 Mo P1 C2 -136.25(13) . . . . ?
Cl Mo P1 C2 -51.55(13) . . . . ?
O Mo P1 C3 -111.17(12) . . . . ?
P3 Mo P1 C3 62.55(14) . . . . ?
P4 Mo P1 C3 145.49(10) . . . . ?
P2 Mo P1 C3 -16.36(10) . . . . ?
Cl Mo P1 C3 68.34(10) . . . . ?
O Mo P2 C6 -150.84(15) . . . . ?
P3 Mo P2 C6 -51.36(13) . . . . ?
P1 Mo P2 C6 111.61(13) . . . . ?
P4 Mo P2 C6 23.54(17) . . . . ?
Cl Mo P2 C6 31.53(13) . . . . ?
O Mo P2 C5 -25.58(14) . . . . ?
P3 Mo P2 C5 73.90(13) . . . . ?
P1 Mo P2 C5 -123.13(13) . . . . ?
P4 Mo P2 C5 148.80(14) . . . . ?
Cl Mo P2 C5 156.79(13) . . . . ?
O Mo P2 C4 89.55(12) . . . . ?
P3 Mo P2 C4 -170.96(11) . . . . ?
P1 Mo P2 C4 -8.00(11) . . . . ?
P4 Mo P2 C4 -96.06(13) . . . . ?
Cl Mo P2 C4 -88.08(11) . . . . ?
O Mo P3 C8 139.51(15) . . . . ?
P1 Mo P3 C8 -34.22(17) . . . . ?
P4 Mo P3 C8 -120.20(13) . . . . ?
P2 Mo P3 C8 42.20(13) . . . . ?
Cl Mo P3 C8 -39.93(13) . . . . ?
O Mo P3 C7 16.80(15) . . . . ?
P1 Mo P3 C7 -156.92(15) . . . . ?
P4 Mo P3 C7 117.10(13) . . . . ?
P2 Mo P3 C7 -80.51(13) . . . . ?
Cl Mo P3 C7 -162.64(13) . . . . ?
O Mo P3 C9 -98.24(14) . . . . ?
P1 Mo P3 C9 88.04(16) . . . . ?
P4 Mo P3 C9 2.06(12) . . . . ?
P2 Mo P3 C9 164.46(13) . . . . ?
Cl Mo P3 C9 82.32(13) . . . . ?
C1 P1 C3 C4 -75.0(2) . . . . ?
C2 P1 C3 C4 176.6(2) . . . . ?
Mo P1 C3 C4 44.5(2) . . . . ?
O Mo P4 C12 -123.31(14) . . . . ?
P3 Mo P4 C12 139.97(13) . . . . ?
P1 Mo P4 C12 -22.60(13) . . . . ?
P2 Mo P4 C12 62.39(15) . . . . ?
Cl Mo P4 C12 54.33(12) . . . . ?
O Mo P4 C11 2.89(14) . . . . ?
P3 Mo P4 C11 -93.84(12) . . . . ?
P1 Mo P4 C11 103.60(12) . . . . ?
P2 Mo P4 C11 -171.42(13) . . . . ?
Cl Mo P4 C11 -179.48(12) . . . . ?
O Mo P4 C10 116.99(13) . . . . ?
P3 Mo P4 C10 20.27(11) . . . . ?
P1 Mo P4 C10 -142.30(11) . . . . ?
P2 Mo P4 C10 -57.31(15) . . . . ?
Cl Mo P4 C10 -65.37(11) . . . . ?
P1 C3 C4 P2 -53.6(3) . . . . ?
C6 P2 C4 C3 -92.0(2) . . . . ?
C5 P2 C4 C3 160.4(2) . . . . ?
Mo P2 C4 C3 37.1(2) . . . . ?
C8 P3 C9 C10 99.4(3) . . . . ?
C7 P3 C9 C10 -152.9(2) . . . . ?
Mo P3 C9 C10 -30.3(3) . . . . ?
P3 C9 C10 P4 49.9(3) . . . . ?
C12 P4 C10 C9 -177.2(2) . . . . ?
C11 P4 C10 C9 74.7(3) . . . . ?
Mo P4 C10 C9 -46.1(3) . . . . ?
